data_4120828
loop_
_publ_author_name
'Anthony R. Mazzotti'
'Michael G. Campbell'
'Pingping Tang'
'Jennifer M. Murphy'
'Tobias Ritter'

_publ_section_title
;
 Palladium(III)-Catalyzed Fluorination of Arylboronic Acid Derivatives
;
_journal_name_full 'Journal of the American Chemical Society'
_journal_page_first 14012
_journal_page_last 14015
_journal_paper_doi 10.1021/ja405919z
_journal_volume 135
_journal_year 2013
_chemical_formula_sum 'C34 H32 B2 F8 N6 O Pd'
_chemical_formula_weight 820.68
_chemical_name_systematic
; 
 ? 
;
_space_group_IT_number 14
_symmetry_cell_setting monoclinic
_symmetry_space_group_name_Hall '-P 2yn'
_symmetry_space_group_name_H-M 'P 1 21/n 1'
_atom_sites_solution_hydrogens geom
_atom_sites_solution_primary direct
_atom_sites_solution_secondary difmap
_audit_creation_method SHELXL-97
_cell_angle_alpha 90.00
_cell_angle_beta 90.0800(10)
_cell_angle_gamma 90.00
_cell_formula_units_Z 4
_cell_length_a 12.1099(7)
_cell_length_b 12.6815(8)
_cell_length_c 20.7558(13)
_cell_measurement_reflns_used 20225
_cell_measurement_temperature 100(1)
_cell_measurement_theta_max 27.152
_cell_measurement_theta_min 2.325
_cell_volume 3187.5(3)
_computing_cell_refinement 'SAINT 7.46A (Bruker-AXS, 2009)'
_computing_data_collection 'APEX2 v2009.3.0 (Bruker-AXS, 2009)'
_computing_data_reduction 'SAINT 7.46A (Bruker-AXS, 2009)'
_computing_molecular_graphics 'Bruker SHELXTL'
_computing_publication_material 'Bruker SHELXTL'
_computing_structure_refinement 'SHELXL-97 (Sheldrick, 2008)'
_computing_structure_solution 'SHELXS-97 (Sheldrick, 2008)'
_diffrn_ambient_temperature 100(1)
_diffrn_measured_fraction_theta_full 0.997
_diffrn_measured_fraction_theta_max 0.997
_diffrn_measurement_device_type 'CCD area detector'
_diffrn_measurement_method 'phi and omega scans'
_diffrn_radiation_monochromator graphite
_diffrn_radiation_source 'fine-focus sealed tube'
_diffrn_radiation_type MoK\a
_diffrn_radiation_wavelength 0.71073
_diffrn_reflns_av_R_equivalents 0.0323
_diffrn_reflns_av_sigmaI/netI 0.0205
_diffrn_reflns_limit_h_max 15
_diffrn_reflns_limit_h_min -15
_diffrn_reflns_limit_k_max 16
_diffrn_reflns_limit_k_min -16
_diffrn_reflns_limit_l_max 26
_diffrn_reflns_limit_l_min -26
_diffrn_reflns_number 49913
_diffrn_reflns_theta_full 27.20
_diffrn_reflns_theta_max 27.20
_diffrn_reflns_theta_min 1.61
_exptl_absorpt_coefficient_mu 0.671
_exptl_absorpt_correction_T_max 0.8090
_exptl_absorpt_correction_T_min 0.7346
_exptl_absorpt_correction_type multi-scan
_exptl_absorpt_process_details 'SADABS (Sheldrick, 2009)'
_exptl_crystal_colour yellow
_exptl_crystal_density_diffrn 1.710
_exptl_crystal_description block
_exptl_crystal_F_000 1656
_exptl_crystal_size_max 0.49
_exptl_crystal_size_mid 0.39
_exptl_crystal_size_min 0.33
_refine_diff_density_max 0.522
_refine_diff_density_min -0.551
_refine_diff_density_rms 0.054
_refine_ls_extinction_method none
_refine_ls_goodness_of_fit_ref 1.026
_refine_ls_hydrogen_treatment constr
_refine_ls_matrix_type full
_refine_ls_number_parameters 470
_refine_ls_number_reflns 7077
_refine_ls_number_restraints 6
_refine_ls_restrained_S_all 1.027
_refine_ls_R_factor_all 0.0281
_refine_ls_R_factor_gt 0.0244
_refine_ls_shift/su_max 0.004
_refine_ls_shift/su_mean 0.000
_refine_ls_structure_factor_coef Fsqd
_refine_ls_weighting_details 'calc w=1/[\s^2^(Fo^2^)+(0.0297P)^2^+1.9445P] where P=(Fo^2^+2Fc^2^)/3'
_refine_ls_weighting_scheme calc
_refine_ls_wR_factor_gt 0.0580
_refine_ls_wR_factor_ref 0.0602
_reflns_number_gt 6487
_reflns_number_total 7077
_reflns_threshold_expression >2sigma(I)
_cod_data_source_file ja405919z_si_004.cif
_cod_data_source_block mgc
_cod_database_code 4120828

loop_
_symmetry_equiv_pos_as_xyz
'x, y, z'
'-x+1/2, y+1/2, -z+1/2'
'-x, -y, -z'
'x-1/2, -y-1/2, z-1/2'

loop_
_atom_site_label
_atom_site_type_symbol
_atom_site_fract_x
_atom_site_fract_y
_atom_site_fract_z
_atom_site_U_iso_or_equiv
_atom_site_adp_type
_atom_site_occupancy
_atom_site_symmetry_multiplicity
_atom_site_calc_flag
_atom_site_refinement_flags
_atom_site_disorder_assembly
_atom_site_disorder_group
C3 C 0.8451(2) 0.9074(2) 0.39922(12) 0.0353(6) Uani 1 1 d . . .
H3 H 0.8529 0.8395 0.3805 0.042 Uiso 1 1 calc R . .
C2 C 0.8194(2) 0.9942(2) 0.36143(12) 0.0345(6) Uani 1 1 d . . .
H2 H 0.8072 0.9868 0.3164 0.041 Uiso 1 1 calc R . .
C1 C 0.8121(2) 1.0915(2) 0.39084(13) 0.0335(6) Uani 1 1 d . . .
H1 H 0.7992 1.1512 0.3642 0.040 Uiso 1 1 calc R . .
N1 N 0.82198(17) 1.10758(17) 0.45450(10) 0.0302(5) Uani 1 1 d . . .
C5 C 0.84425(19) 1.02211(19) 0.49109(11) 0.0253(5) Uani 1 1 d . . .
C6 C 0.85326(19) 1.04112(18) 0.56184(11) 0.0236(5) Uani 1 1 d . . .
C7 C 0.8324(2) 1.1403(2) 0.58806(13) 0.0337(6) Uani 1 1 d . . .
H7 H 0.8122 1.1976 0.5611 0.040 Uiso 1 1 calc R . .
C8 C 0.8416(3) 1.1540(2) 0.65420(14) 0.0372(6) Uani 1 1 d . . .
H8 H 0.8257 1.2205 0.6731 0.045 Uiso 1 1 calc R . .
C9 C 0.8742(2) 1.0701(2) 0.69236(12) 0.0310(5) Uani 1 1 d . . .
H9 H 0.8829 1.0780 0.7376 0.037 Uiso 1 1 calc R . .
C10 C 0.89403(18) 0.97344(18) 0.66234(11) 0.0217(4) Uani 1 1 d . . .
C11 C 0.93300(18) 0.88221(18) 0.70074(10) 0.0191(4) Uani 1 1 d . . .
C12 C 1.01054(19) 0.8954(2) 0.74974(11) 0.0252(5) Uani 1 1 d . . .
H12 H 1.0352 0.9641 0.7610 0.030 Uiso 1 1 calc R . .
C13 C 1.0514(2) 0.8085(2) 0.78185(11) 0.0294(5) Uani 1 1 d . . .
H13 H 1.1058 0.8166 0.8145 0.035 Uiso 1 1 calc R . .
C14 C 1.0123(2) 0.7097(2) 0.76592(12) 0.0287(5) Uani 1 1 d . . .
H14 H 1.0397 0.6487 0.7872 0.034 Uiso 1 1 calc R . .
C15 C 0.93321(19) 0.70099(19) 0.71872(11) 0.0232(5) Uani 1 1 d . . .
H15 H 0.9049 0.6331 0.7087 0.028 Uiso 1 1 calc R . .
C16 C 0.63141(18) 0.85459(19) 0.71558(10) 0.0220(5) Uani 1 1 d . . .
H16 H 0.6964 0.8767 0.7374 0.026 Uiso 1 1 calc R . .
C17 C 0.52873(19) 0.8791(2) 0.74175(11) 0.0269(5) Uani 1 1 d . . .
H17 H 0.5239 0.9186 0.7805 0.032 Uiso 1 1 calc R . .
C18 C 0.4341(2) 0.8456(2) 0.71096(12) 0.0334(6) Uani 1 1 d . . .
H18 H 0.3636 0.8601 0.7289 0.040 Uiso 1 1 calc R . .
C19 C 0.4432(2) 0.7902(2) 0.65306(12) 0.0291(5) Uani 1 1 d . . .
H19 H 0.3790 0.7668 0.6310 0.035 Uiso 1 1 calc R . .
C20 C 0.54694(19) 0.76970(19) 0.62829(11) 0.0214(5) Uani 1 1 d . . .
C21 C 0.56618(18) 0.71457(18) 0.56668(11) 0.0205(4) Uani 1 1 d . . .
C22 C 0.4875(2) 0.6732(2) 0.52486(11) 0.0262(5) Uani 1 1 d . . .
H22 H 0.4109 0.6794 0.5339 0.031 Uiso 1 1 calc R . .
C23 C 0.5242(2) 0.6223(2) 0.46939(12) 0.0279(5) Uani 1 1 d . . .
H23 H 0.4717 0.5940 0.4400 0.034 Uiso 1 1 calc R . .
C24 C 0.6357(2) 0.61221(19) 0.45632(11) 0.0255(5) Uani 1 1 d . . .
H24 H 0.6602 0.5769 0.4186 0.031 Uiso 1 1 calc R . .
C25 C 0.71123(19) 0.65486(17) 0.49968(10) 0.0195(4) Uani 1 1 d . . .
C26 C 0.83270(19) 0.64901(17) 0.49690(10) 0.0192(4) Uani 1 1 d . . .
C27 C 0.89134(19) 0.60934(18) 0.44520(11) 0.0220(5) Uani 1 1 d . . .
H27 H 0.8538 0.5840 0.4081 0.026 Uiso 1 1 calc R . .
C28 C 1.0058(2) 0.60692(18) 0.44818(11) 0.0236(5) Uani 1 1 d . . .
H28 H 1.0472 0.5797 0.4131 0.028 Uiso 1 1 calc R . .
C29 C 1.05934(19) 0.64433(17) 0.50251(11) 0.0222(5) Uani 1 1 d . . .
H29 H 1.1376 0.6427 0.5054 0.027 Uiso 1 1 calc R . .
C30 C 0.99614(18) 0.68430(17) 0.55281(11) 0.0198(4) Uani 1 1 d . . .
H30 H 1.0326 0.7106 0.5900 0.024 Uiso 1 1 calc R . .
C4 C 0.85909(19) 0.92196(19) 0.46529(11) 0.0241(3) Uani 1 1 d . . .
H4 H 0.8785 0.8643 0.4923 0.029 Uiso 1 1 calc R . .
N2 N 0.88255(17) 0.95781(15) 0.59877(9) 0.0241(3) Uani 1 1 d . . .
N3 N 0.89418(15) 0.78506(15) 0.68607(8) 0.0178(4) Uani 1 1 d . . .
N4 N 0.64069(15) 0.80057(15) 0.66041(9) 0.0191(4) Uani 1 1 d . . .
N5 N 0.67392(15) 0.70523(14) 0.55228(9) 0.0185(4) Uani 1 1 d . . .
N6 N 0.88606(15) 0.68698(14) 0.55052(9) 0.0173(4) Uani 1 1 d . . .
Pd71 Pd 0.780900(14) 0.752472(12) 0.615461(8) 0.01519(4) Uani 1 1 d . . .
B2 B 0.7724(2) 0.4190(2) 0.32478(12) 0.0262(4) Uani 1 1 d . . .
F5 F 0.74755(14) 0.35101(14) 0.27471(8) 0.0477(4) Uani 1 1 d . B .
B1 B 0.2843(2) 0.5437(2) 0.36715(12) 0.0262(4) Uani 1 1 d . . .
F1 F 0.18716(12) 0.50295(12) 0.34059(7) 0.0340(3) Uani 1 1 d . . .
F2 F 0.37174(12) 0.47490(11) 0.35575(7) 0.0297(3) Uani 1 1 d . . .
F3 F 0.27044(12) 0.55588(12) 0.43319(6) 0.0335(3) Uani 1 1 d . . .
F4 F 0.30596(12) 0.64052(11) 0.33900(7) 0.0324(3) Uani 1 1 d . . .
C1S C 0.4315(7) 0.9130(10) 0.4264(4) 0.054(2) Uani 0.50 1 d PD A -1
H1SA H 0.4250 0.8811 0.3835 0.080 Uiso 0.50 1 calc PR A -1
H1SB H 0.4012 0.9846 0.4253 0.080 Uiso 0.50 1 calc PR A -1
H1SC H 0.3905 0.8705 0.4577 0.080 Uiso 0.50 1 calc PR A -1
C2S C 0.5501(5) 0.9173(5) 0.4455(3) 0.0389(13) Uani 0.50 1 d PD A -1
H2SA H 0.5850 0.8481 0.4369 0.047 Uiso 0.50 1 calc PR A -1
H2SB H 0.5886 0.9709 0.4190 0.047 Uiso 0.50 1 calc PR A -1
O1S O 0.5627(3) 0.9433(3) 0.51300(18) 0.0387(9) Uani 0.50 1 d PD A -1
C3S C 0.5443(6) 1.0515(4) 0.5246(3) 0.0427(14) Uani 0.50 1 d PD A -1
H3SA H 0.4729 1.0734 0.5057 0.051 Uiso 0.50 1 calc PR A -1
H3SB H 0.6037 1.0940 0.5046 0.051 Uiso 0.50 1 calc PR A -1
C4S C 0.5432(11) 1.0689(9) 0.5959(4) 0.066(3) Uani 0.50 1 d PD A -1
H4SA H 0.5362 1.1445 0.6049 0.099 Uiso 0.50 1 calc PR A -1
H4SB H 0.6121 1.0424 0.6147 0.099 Uiso 0.50 1 calc PR A -1
H4SC H 0.4805 1.0312 0.6149 0.099 Uiso 0.50 1 calc PR A -1
F6 F 0.88909(17) 0.44680(16) 0.32573(10) 0.0366(5) Uani 0.763(2) 1 d PD B 1
F7 F 0.7511(2) 0.3790(2) 0.38625(11) 0.0434(6) Uani 0.763(2) 1 d PD B 1
F8 F 0.7201(2) 0.51513(19) 0.31673(11) 0.0527(6) Uani 0.763(2) 1 d PD B 1
F6B F 0.8223(6) 0.4911(5) 0.3068(3) 0.0366(5) Uani 0.237(2) 1 d PD B 2
F7B F 0.7921(7) 0.3442(7) 0.3649(3) 0.0434(6) Uani 0.237(2) 1 d PD B 2
F8B F 0.6491(7) 0.4513(6) 0.3403(4) 0.0527(6) Uani 0.237(2) 1 d PD B 2

loop_
_atom_site_aniso_label
_atom_site_aniso_U_11
_atom_site_aniso_U_22
_atom_site_aniso_U_33
_atom_site_aniso_U_23
_atom_site_aniso_U_13
_atom_site_aniso_U_12
C3 0.0460(16) 0.0325(14) 0.0273(13) 0.0026(11) -0.0035(11) -0.0087(12)
C2 0.0333(13) 0.0424(16) 0.0278(12) 0.0067(11) -0.0089(10) -0.0062(12)
C1 0.0258(12) 0.0384(15) 0.0361(14) 0.0152(12) -0.0074(10) -0.0013(11)
N1 0.0251(10) 0.0298(11) 0.0356(11) 0.0077(9) -0.0031(9) 0.0023(9)
C5 0.0196(11) 0.0265(12) 0.0299(12) 0.0049(10) -0.0020(9) -0.0019(9)
C6 0.0215(11) 0.0201(11) 0.0293(12) 0.0018(9) -0.0001(9) -0.0028(9)
C7 0.0430(15) 0.0201(12) 0.0379(14) 0.0033(10) -0.0012(12) 0.0026(11)
C8 0.0510(17) 0.0194(12) 0.0411(15) -0.0057(11) 0.0037(13) 0.0037(12)
C9 0.0382(14) 0.0265(13) 0.0283(12) -0.0071(10) 0.0031(11) -0.0021(11)
C10 0.0180(10) 0.0204(11) 0.0267(11) -0.0025(9) 0.0017(9) -0.0032(9)
C11 0.0164(10) 0.0213(11) 0.0195(10) -0.0046(9) 0.0022(8) -0.0022(9)
C12 0.0221(11) 0.0299(13) 0.0236(11) -0.0063(10) 0.0004(9) -0.0050(10)
C13 0.0217(11) 0.0436(16) 0.0229(11) -0.0047(11) -0.0055(9) -0.0028(11)
C14 0.0292(12) 0.0324(13) 0.0246(12) 0.0028(10) -0.0046(10) 0.0044(11)
C15 0.0236(11) 0.0208(12) 0.0253(11) -0.0021(9) -0.0024(9) 0.0021(9)
C16 0.0188(11) 0.0258(12) 0.0214(11) 0.0007(9) -0.0016(8) -0.0008(9)
C17 0.0226(12) 0.0346(14) 0.0235(11) -0.0035(10) 0.0022(9) 0.0030(10)
C18 0.0208(12) 0.0457(16) 0.0336(13) -0.0054(12) 0.0046(10) 0.0015(11)
C19 0.0168(11) 0.0401(14) 0.0304(12) -0.0038(11) -0.0030(9) -0.0018(10)
C20 0.0184(10) 0.0237(11) 0.0222(11) 0.0010(8) -0.0025(8) -0.0020(9)
C21 0.0181(10) 0.0195(11) 0.0239(11) 0.0021(9) -0.0027(9) 0.0009(9)
C22 0.0182(11) 0.0307(13) 0.0298(12) 0.0002(10) -0.0066(9) -0.0029(10)
C23 0.0252(12) 0.0310(13) 0.0275(12) -0.0013(10) -0.0116(10) -0.0048(10)
C24 0.0285(12) 0.0256(12) 0.0222(11) -0.0031(9) -0.0071(9) -0.0015(10)
C25 0.0214(10) 0.0173(10) 0.0197(9) 0.0014(8) -0.0026(9) -0.0009(9)
C26 0.0246(11) 0.0141(10) 0.0189(10) 0.0018(8) -0.0047(9) 0.0000(9)
C27 0.0272(12) 0.0187(11) 0.0201(10) -0.0002(9) -0.0033(9) -0.0005(9)
C28 0.0269(12) 0.0218(11) 0.0221(11) -0.0003(9) 0.0028(9) 0.0000(9)
C29 0.0218(11) 0.0177(11) 0.0270(11) 0.0026(9) 0.0025(9) 0.0003(9)
C30 0.0210(11) 0.0157(10) 0.0228(10) 0.0008(8) -0.0024(8) -0.0004(8)
C4 0.0255(7) 0.0209(7) 0.0260(7) 0.0026(6) -0.0014(6) -0.0031(6)
N2 0.0255(7) 0.0209(7) 0.0260(7) 0.0026(6) -0.0014(6) -0.0031(6)
N3 0.0159(9) 0.0208(9) 0.0168(8) -0.0014(7) -0.0015(7) -0.0014(7)
N4 0.0154(8) 0.0207(9) 0.0213(9) 0.0015(8) -0.0020(7) -0.0001(7)
N5 0.0195(9) 0.0174(9) 0.0186(9) 0.0013(7) -0.0035(7) -0.0019(7)
N6 0.0190(9) 0.0141(9) 0.0187(8) 0.0005(7) -0.0020(7) -0.0001(7)
Pd71 0.01347(7) 0.01569(7) 0.01639(7) -0.00113(6) -0.00280(7) -0.00064(6)
B2 0.0294(9) 0.0257(9) 0.0235(8) 0.0012(7) 0.0033(8) 0.0060(8)
F5 0.0460(10) 0.0463(10) 0.0507(10) -0.0181(8) 0.0156(8) -0.0076(8)
B1 0.0294(9) 0.0257(9) 0.0235(8) 0.0012(7) 0.0033(8) 0.0060(8)
F1 0.0284(7) 0.0351(8) 0.0386(8) -0.0030(7) -0.0104(6) -0.0062(6)
F2 0.0292(7) 0.0275(7) 0.0325(7) 0.0042(6) 0.0047(6) 0.0084(6)
F3 0.0274(7) 0.0505(9) 0.0227(7) -0.0023(6) -0.0006(6) 0.0047(7)
F4 0.0316(8) 0.0215(7) 0.0443(8) 0.0073(6) 0.0059(6) 0.0009(6)
C1S 0.045(5) 0.083(7) 0.033(5) -0.008(4) 0.003(4) 0.006(4)
C2S 0.035(3) 0.043(3) 0.039(3) 0.001(3) 0.006(2) 0.003(3)
O1S 0.045(2) 0.029(2) 0.043(2) 0.0042(17) -0.0001(18) 0.0000(17)
C3S 0.050(4) 0.032(3) 0.045(3) 0.003(3) 0.007(3) -0.003(3)
C4S 0.096(8) 0.053(5) 0.049(6) -0.012(5) 0.027(5) -0.016(5)
F6 0.0296(10) 0.0372(11) 0.0431(11) -0.0139(9) 0.0077(9) -0.0081(8)
F7 0.0474(16) 0.0593(16) 0.0234(11) 0.0090(10) -0.0053(9) -0.0228(11)
F8 0.0684(16) 0.0471(14) 0.0426(12) -0.0101(10) -0.0215(12) 0.0353(12)
F6B 0.0296(10) 0.0372(11) 0.0431(11) -0.0139(9) 0.0077(9) -0.0081(8)
F7B 0.0474(16) 0.0593(16) 0.0234(11) 0.0090(10) -0.0053(9) -0.0228(11)
F8B 0.0684(16) 0.0471(14) 0.0426(12) -0.0101(10) -0.0215(12) 0.0353(12)

loop_
_atom_type_symbol
_atom_type_description
_atom_type_scat_dispersion_real
_atom_type_scat_dispersion_imag
_atom_type_scat_source
C C 0.0033 0.0016 'International Tables Vol C Tables 4.2.6.8 and 6.1.1.4'
B B 0.0013 0.0007 'International Tables Vol C Tables 4.2.6.8 and 6.1.1.4'
N N 0.0061 0.0033 'International Tables Vol C Tables 4.2.6.8 and 6.1.1.4'
F F 0.0171 0.0103 'International Tables Vol C Tables 4.2.6.8 and 6.1.1.4'
Pd Pd -0.9988 1.0072 'International Tables Vol C Tables 4.2.6.8 and 6.1.1.4'
O O 0.0106 0.0060 'International Tables Vol C Tables 4.2.6.8 and 6.1.1.4'
H H 0.0000 0.0000 'International Tables Vol C Tables 4.2.6.8 and 6.1.1.4'

loop_
_geom_angle_atom_site_label_1
_geom_angle_atom_site_label_2
_geom_angle_atom_site_label_3
_geom_angle
C2 C3 C4 118.6(3)
C1 C2 C3 118.3(2)
N1 C1 C2 124.4(2)
C1 N1 C5 116.7(2)
N1 C5 C4 122.9(2)
N1 C5 C6 116.0(2)
C4 C5 C6 121.2(2)
N2 C6 C7 122.1(2)
N2 C6 C5 116.8(2)
C7 C6 C5 121.1(2)
C8 C7 C6 119.0(2)
C9 C8 C7 119.4(2)
C8 C9 C10 118.0(2)
N2 C10 C9 123.5(2)
N2 C10 C11 116.50(19)
C9 C10 C11 120.0(2)
N3 C11 C12 120.5(2)
N3 C11 C10 118.66(19)
C12 C11 C10 120.9(2)
C13 C12 C11 119.9(2)
C12 C13 C14 119.1(2)
C15 C14 C13 118.9(2)
N3 C15 C14 122.6(2)
N4 C16 C17 121.6(2)
C18 C17 C16 119.5(2)
C17 C18 C19 119.2(2)
C20 C19 C18 119.2(2)
N4 C20 C19 121.1(2)
N4 C20 C21 115.1(2)
C19 C20 C21 123.8(2)
N5 C21 C22 119.5(2)
N5 C21 C20 112.88(19)
C22 C21 C20 127.6(2)
C21 C22 C23 118.2(2)
C24 C23 C22 121.2(2)
C23 C24 C25 118.5(2)
N5 C25 C24 119.3(2)
N5 C25 C26 113.11(19)
C24 C25 C26 127.6(2)
N6 C26 C27 121.0(2)
N6 C26 C25 114.8(2)
C27 C26 C25 124.2(2)
C26 C27 C28 119.2(2)
C29 C28 C27 119.7(2)
C28 C29 C30 118.6(2)
N6 C30 C29 122.2(2)
C5 C4 C3 119.0(2)
C10 N2 C6 118.0(2)
C15 N3 C11 119.03(19)
C15 N3 Pd71 115.72(16)
C11 N3 Pd71 125.23(15)
C16 N4 C20 119.38(19)
C16 N4 Pd71 128.12(15)
C20 N4 Pd71 112.49(15)
C25 N5 C21 123.38(19)
C25 N5 Pd71 118.15(15)
C21 N5 Pd71 118.07(15)
C30 N6 C26 119.26(19)
C30 N6 Pd71 127.85(15)
C26 N6 Pd71 112.71(14)
N5 Pd71 N4 81.10(8)
N5 Pd71 N6 81.01(7)
N4 Pd71 N6 162.09(7)
N5 Pd71 N3 173.46(8)
N4 Pd71 N3 99.80(7)
N6 Pd71 N3 97.89(7)
F6B B2 F7B 134.0(6)
F6B B2 F5 111.3(4)
F7B B2 F5 93.8(4)
F6B B2 F8 60.3(4)
F7B B2 F8 144.4(5)
F5 B2 F8 111.1(2)
F6B B2 F7 132.6(4)
F7B B2 F7 34.4(4)
F5 B2 F7 114.8(2)
F8 B2 F7 110.2(2)
F6B B2 F6 46.0(4)
F7B B2 F6 89.5(4)
F5 B2 F6 111.8(2)
F8 B2 F6 103.4(2)
F7 B2 F6 104.8(2)
F6B B2 F8B 110.8(5)
F7B B2 F8B 103.5(5)
F5 B2 F8B 96.4(3)
F8 B2 F8B 50.5(3)
F7 B2 F8B 74.5(3)
F6 B2 F8B 148.2(4)
F4 B1 F3 109.9(2)
F4 B1 F2 109.9(2)
F3 B1 F2 109.3(2)
F4 B1 F1 108.7(2)
F3 B1 F1 109.1(2)
F2 B1 F1 110.0(2)
O1S C2S C1S 111.4(5)
C3S O1S C2S 111.8(4)
O1S C3S C4S 108.3(6)

loop_
_geom_bond_atom_site_label_1
_geom_bond_atom_site_label_2
_geom_bond_distance
C3 C2 1.386(4)
C3 C4 1.394(3)
C2 C1 1.380(4)
C1 N1 1.342(3)
N1 C5 1.351(3)
C5 C4 1.390(3)
C5 C6 1.492(3)
C6 N2 1.352(3)
C6 C7 1.393(3)
C7 C8 1.388(4)
C8 C9 1.384(4)
C9 C10 1.396(3)
C10 N2 1.341(3)
C10 C11 1.482(3)
C11 N3 1.353(3)
C11 C12 1.393(3)
C12 C13 1.379(4)
C13 C14 1.380(4)
C14 C15 1.374(3)
C15 N3 1.349(3)
C16 N4 1.339(3)
C16 C17 1.393(3)
C17 C18 1.378(3)
C18 C19 1.397(4)
C19 C20 1.382(3)
C20 N4 1.373(3)
C20 C21 1.476(3)
C21 N5 1.344(3)
C21 C22 1.391(3)
C22 C23 1.393(3)
C23 C24 1.384(4)
C24 C25 1.392(3)
C25 N5 1.344(3)
C25 C26 1.474(3)
C26 N6 1.373(3)
C26 C27 1.382(3)
C27 C28 1.388(3)
C28 C29 1.384(3)
C29 C30 1.391(3)
C30 N6 1.334(3)
N3 Pd71 2.0481(17)
N4 Pd71 2.0321(18)
N5 Pd71 1.9371(17)
N6 Pd71 2.0330(18)
B2 F6B 1.159(7)
B2 F7B 1.283(8)
B2 F5 1.383(3)
B2 F8 1.384(3)
B2 F7 1.397(3)
B2 F6 1.457(4)
B2 F8B 1.581(9)
B1 F4 1.385(3)
B1 F3 1.390(3)
B1 F2 1.392(3)
B1 F1 1.398(3)
C1S C2S 1.490(9)
C2S O1S 1.448(6)
O1S C3S 1.411(6)
C3S C4S 1.497(9)
